data_1569930
loop_
_publ_author_name
'Dong, Jie'
'Zhou, Mi'
'Pan, Da-Bo'
'Qin, Qian-Yu'
'Li, Ting'
'Yao, Xin-Sheng'
'Li, Hai-Bo'
'Yu, Yang'

_publ_section_title
;
 Eremophilane and cadinane sesquiterpenoids from the fruits of <i>Alpinia
 oxyphylla</i> and their anti-inflammatory activities.
;
_journal_issue 21
_journal_name_full 'Food &amp; function'
_journal_page_first 9755
_journal_page_last 9766
_journal_paper_doi 10.1039/d3fo01221b
_journal_volume 14
_journal_year 2023
_chemical_absolute_configuration UNKNOWN
_chemical_formula_moiety '3(C15 H24 O2), C H4 O'
_chemical_formula_sum 'C46 H76 O7'
_chemical_formula_weight 741.06
_chemical_name_systematic (2R,4R,5S,7S,9R)-eremophila-1(10),11-dien-2,9-diol
_space_group_crystal_system orthorhombic
_space_group_IT_number 19
_space_group_name_Hall 'P 2ac 2ab'
_space_group_name_H-M_alt 'P 21 21 21'
_atom_sites_solution_hydrogens mixed
_atom_sites_solution_primary dual
_audit_creation_date 2023-08-25
_audit_creation_method
;
Olex2 1.5
(compiled 2023.03.06 svn.rbb2c1857 for OlexSys, GUI svn.r6748)
;
_audit_update_record
;
2023-08-25 deposited with the CCDC.	2023-09-22 downloaded from the CCDC.
;
_cell_angle_alpha 90
_cell_angle_beta 90
_cell_angle_gamma 90
_cell_formula_units_Z 4
_cell_length_a 8.1552(6)
_cell_length_b 20.429(2)
_cell_length_c 27.192(3)
_cell_measurement_reflns_used 7890
_cell_measurement_temperature 150.15
_cell_measurement_theta_max 99
_cell_measurement_theta_min 3
_cell_volume 4530.3(7)
_computing_cell_refinement 'CrysAlisPro 1.171.42.59a (Rigaku OD, 2022)'
_computing_data_collection 'CrysAlisPro 1.171.42.59a (Rigaku OD, 2022)'
_computing_data_reduction 'CrysAlisPro 1.171.42.59a (Rigaku OD, 2022)'
_computing_molecular_graphics 'Olex2 1.5 (Dolomanov et al., 2009)'
_computing_publication_material 'Olex2 1.5 (Dolomanov et al., 2009)'
_computing_structure_refinement 'SHELXL 2019/3 (Sheldrick, 2015)'
_computing_structure_solution 'SHELXT 2018/2 (Sheldrick, 2018)'
_diffrn_ambient_temperature 150.15
_diffrn_measured_fraction_theta_full 1.000
_diffrn_measured_fraction_theta_max 0.970
_diffrn_measurement_device_type 'XtaLAB Synergy R, DW system, HyPix'
_diffrn_radiation_type CuK\a
_diffrn_radiation_wavelength 1.54184
_diffrn_reflns_av_R_equivalents 0.0727
_diffrn_reflns_av_unetI/netI 0.1223
_diffrn_reflns_Laue_measured_fraction_full 1.000
_diffrn_reflns_Laue_measured_fraction_max 0.970
_diffrn_reflns_limit_h_max 5
_diffrn_reflns_limit_h_min -9
_diffrn_reflns_limit_k_max 24
_diffrn_reflns_limit_k_min -17
_diffrn_reflns_limit_l_max 23
_diffrn_reflns_limit_l_min -33
_diffrn_reflns_number 12357
_diffrn_reflns_point_group_measured_fraction_full 0.899
_diffrn_reflns_point_group_measured_fraction_max 0.858
_diffrn_reflns_theta_full 67.684
_diffrn_reflns_theta_max 73.687
_diffrn_reflns_theta_min 2.705
_diffrn_source 'Rotating-anode X-ray tube'
_exptl_absorpt_coefficient_mu 0.557
_exptl_absorpt_correction_T_max 0.999
_exptl_absorpt_correction_T_min 0.666
_exptl_absorpt_correction_type multi-scan
_exptl_absorpt_process_details 'SADABS (Sheldrick, 1996)'
_exptl_crystal_colour colourless
_exptl_crystal_density_diffrn 1.087
_exptl_crystal_description BLOCK
_exptl_crystal_F_000 1632
_exptl_crystal_size_max 0.14
_exptl_crystal_size_mid 0.12
_exptl_crystal_size_min 0.10
_refine_diff_density_max 0.253
_refine_diff_density_min -0.300
_refine_diff_density_rms 0.057
_refine_ls_abs_structure_details
;
 Flack x determined using 1237 quotients [(I+)-(I-)]/[(I+)+(I-)]
 (Parsons, Flack and Wagner, Acta Cryst. B69 (2013) 249-259).
;
_refine_ls_abs_structure_Flack -0.2(3)
_refine_ls_extinction_coef 0.00109(15)
_refine_ls_extinction_expression Fc^*^=kFc[1+0.001xFc^2^\l^3^/sin(2\q)]^-1/4^
_refine_ls_extinction_method 'SHELXL-2019/2 (Sheldrick 2019)'
_refine_ls_goodness_of_fit_ref 1.005
_refine_ls_hydrogen_treatment mixed
_refine_ls_matrix_type full
_refine_ls_number_parameters 517
_refine_ls_number_reflns 7861
_refine_ls_number_restraints 2
_refine_ls_restrained_S_all 1.005
_refine_ls_R_factor_all 0.1099
_refine_ls_R_factor_gt 0.0726
_refine_ls_shift/su_max 0.000
_refine_ls_shift/su_mean 0.000
_refine_ls_structure_factor_coef Fsqd
_refine_ls_weighting_details 'w=1/[\s^2^(Fo^2^)+(0.0647P)^2^] where P=(Fo^2^+2Fc^2^)/3'
_refine_ls_weighting_scheme calc
_refine_ls_wR_factor_gt 0.1600
_refine_ls_wR_factor_ref 0.1909
_reflns_Friedel_coverage 0.576
_reflns_Friedel_fraction_full 0.769
_reflns_Friedel_fraction_max 0.714
_reflns_number_gt 5210
_reflns_number_total 7861
_reflns_threshold_expression 'I > 2\s(I)'
_cod_data_source_file d3fo01221b2.cif
_cod_data_source_block f5e1-2
_cod_depositor_comments 'Adding full bibliography for 1569929--1569930.cif.'
_cod_database_code 1569930
_shelx_shelxl_version_number 2019/3
_shelx_space_group_comment
;
The symmetry employed for this shelxl refinement is uniquely defined
by the following loop, which should always be used as a source of
symmetry information in preference to the above space-group names.
They are only intended as comments.
;
_olex2_refinement_description
;
1. Fixed Uiso
 At 1.2 times of:
  All C(H) groups, All C(H,H) groups
 At 1.5 times of:
  All C(H,H,H) groups
2. Restrained distances
 O1M-H1M
 0.96 with sigma of 0.02
 O1A_$1-H1A_$1
 0.96 with sigma of 0.02
3.a Ternary CH refined with riding coordinates:
 C2A(H2AA), C4A(H4A), C7A(H7A), C9A(H9A), C2B(H2BA), C4B(H4B), C7B(H7B),
 C9B(H9B), C2C(H2CA), C4C(H4C), C7C(H7C), C9C(H9C)
3.b Secondary CH2 refined with riding coordinates:
 C3A(H3AA,H3AB), C6A(H6AA,H6AB), C8A(H8AA,H8AB), C3B(H3BA,H3BB), C6B(H6BA,
 H6BB), C8B(H8BA,H8BB), C3C(H3CA,H3CB), C6C(H6CA,H6CB), C8C(H8CA,H8CB)
3.c Aromatic/amide H refined with riding coordinates:
 C1A(H1AA), C1B(H1BA), C1C(H1CA)
3.d X=CH2 refined with riding coordinates:
 C12A(H12A,H12B), C12B(H12C,H12D), C12C(H12E,H12F)
3.e Idealised Me refined as rotating group:
 C13A(H13A,H13B,H13C), C14A(H14A,H14B,H14C), C15A(H15A,H15B,H15C), C13B(H13D,
 H13E,H13F), C14B(H14D,H14E,H14F), C15B(H15D,H15E,H15F), C13C(H13G,H13H,H13I),
 C14C(H14G,H14H,H14I), C15C(H15G,H15H,H15I), C1M(H1MA,H1MB,H1MC)
;
_olex2_submission_special_instructions 'No special instructions were received'

loop_
_space_group_symop_operation_xyz
'x, y, z'
'-x+1/2, -y, z+1/2'
'-x, y+1/2, -z+1/2'
'x+1/2, -y+1/2, -z'

loop_
_atom_site_label
_atom_site_type_symbol
_atom_site_fract_x
_atom_site_fract_y
_atom_site_fract_z
_atom_site_U_iso_or_equiv
_atom_site_adp_type
_atom_site_occupancy
_atom_site_site_symmetry_order
_atom_site_calc_flag
_atom_site_refinement_flags_posn
_atom_site_refinement_flags_adp
_atom_site_refinement_flags_occupancy
_atom_site_disorder_assembly
_atom_site_disorder_group
O1A O 0.0291(4) 0.5740(2) 0.80002(18) 0.0400(10) Uani 1 1 d . . . . .
O2A O 0.7160(4) 0.5347(2) 0.81589(16) 0.0339(9) Uani 1 1 d . . . . .
C1A C 0.3125(6) 0.5504(3) 0.7960(2) 0.0307(12) Uani 1 1 d . . . . .
H1AA H 0.339616 0.565887 0.764078 0.037 Uiso 1 1 calc R U . . .
C2A C 0.1459(6) 0.5212(3) 0.8038(2) 0.0316(12) Uani 1 1 d . . . . .
H2AA H 0.123789 0.488872 0.776975 0.038 Uiso 1 1 calc R U . . .
C3A C 0.1325(7) 0.4867(3) 0.8530(2) 0.0357(13) Uani 1 1 d . . . . .
H3AA H 0.187174 0.443561 0.850986 0.043 Uiso 1 1 calc R U . . .
H3AB H 0.015461 0.479262 0.860884 0.043 Uiso 1 1 calc R U . . .
C4A C 0.2111(7) 0.5269(3) 0.8940(2) 0.0356(13) Uani 1 1 d . . . . .
H4A H 0.160183 0.571390 0.892787 0.043 Uiso 1 1 calc R U . . .
C5A C 0.3980(7) 0.5363(3) 0.8853(2) 0.0322(12) Uani 1 1 d . . . . .
C6A C 0.4603(7) 0.5919(3) 0.9186(2) 0.0355(13) Uani 1 1 d . . . . .
H6AA H 0.388208 0.630511 0.914401 0.043 Uiso 1 1 calc R U . . .
H6AB H 0.452032 0.577721 0.953363 0.043 Uiso 1 1 calc R U . . .
C7A C 0.6370(7) 0.6121(3) 0.9080(2) 0.0346(13) Uani 1 1 d . . . . .
H7A H 0.706278 0.571887 0.910875 0.042 Uiso 1 1 calc R U . . .
C8A C 0.6489(7) 0.6357(3) 0.8549(2) 0.0327(12) Uani 1 1 d . . . . .
H8AA H 0.581357 0.675632 0.850988 0.039 Uiso 1 1 calc R U . . .
H8AB H 0.764142 0.647529 0.847628 0.039 Uiso 1 1 calc R U . . .
C9A C 0.5919(6) 0.5844(3) 0.8180(2) 0.0282(12) Uani 1 1 d . . . . .
H9A H 0.582453 0.605336 0.784935 0.034 Uiso 1 1 calc R U . . .
C10A C 0.4264(5) 0.5559(3) 0.83196(19) 0.0233(10) Uani 1 1 d . . . . .
C11A C 0.7050(9) 0.6621(3) 0.9439(3) 0.0443(16) Uani 1 1 d . . . . .
C12A C 0.6124(12) 0.7049(5) 0.9680(4) 0.090(4) Uani 1 1 d . . . . .
H12A H 0.662172 0.736618 0.988793 0.108 Uiso 1 1 calc R U . . .
H12B H 0.496571 0.703854 0.964521 0.108 Uiso 1 1 calc R U . . .
C13A C 0.8862(10) 0.6627(5) 0.9488(4) 0.073(3) Uani 1 1 d . . . . .
H13A H 0.919471 0.699868 0.969250 0.110 Uiso 1 1 calc R U . . .
H13B H 0.936040 0.666864 0.916107 0.110 Uiso 1 1 calc R U . . .
H13C H 0.922743 0.621844 0.964104 0.110 Uiso 1 1 calc R U . . .
C14A C 0.1681(9) 0.4975(4) 0.9442(3) 0.056(2) Uani 1 1 d . . . . .
H14A H 0.048691 0.494921 0.947585 0.085 Uiso 1 1 calc R U . . .
H14B H 0.212931 0.525325 0.970292 0.085 Uiso 1 1 calc R U . . .
H14C H 0.215279 0.453535 0.946753 0.085 Uiso 1 1 calc R U . . .
C15A C 0.4911(7) 0.4735(3) 0.8971(2) 0.0366(13) Uani 1 1 d . . . . .
H15A H 0.485383 0.464921 0.932550 0.055 Uiso 1 1 calc R U . . .
H15B H 0.606055 0.478286 0.887239 0.055 Uiso 1 1 calc R U . . .
H15C H 0.441777 0.436797 0.879200 0.055 Uiso 1 1 calc R U . . .
O1B O 0.6608(6) 0.4708(2) 0.73033(16) 0.0401(10) Uani 1 1 d . . . . .
O2B O 0.8704(5) 0.2307(2) 0.81596(18) 0.0371(10) Uani 1 1 d . . . . .
C1B C 0.7867(7) 0.3722(3) 0.7533(2) 0.0325(12) Uani 1 1 d . . . . .
H1BA H 0.897792 0.384491 0.758211 0.039 Uiso 1 1 calc R U . . .
C2B C 0.6937(7) 0.4054(3) 0.7134(2) 0.0323(12) Uani 1 1 d . . . . .
H2BA H 0.764775 0.407915 0.683516 0.039 Uiso 1 1 calc R U . . .
C3B C 0.5388(7) 0.3692(3) 0.7004(2) 0.0360(13) Uani 1 1 d . . . . .
H3BA H 0.566320 0.329363 0.681404 0.043 Uiso 1 1 calc R U . . .
H3BB H 0.468131 0.397329 0.679720 0.043 Uiso 1 1 calc R U . . .
C4B C 0.4472(6) 0.3501(3) 0.7470(2) 0.0327(13) Uani 1 1 d . . . . .
H4B H 0.435141 0.391181 0.766724 0.039 Uiso 1 1 calc R U . . .
C5B C 0.5464(6) 0.3019(3) 0.7794(2) 0.0269(11) Uani 1 1 d . . . . .
C6B C 0.4711(6) 0.3020(3) 0.8313(2) 0.0296(12) Uani 1 1 d . . . . .
H6BA H 0.446390 0.347836 0.840365 0.036 Uiso 1 1 calc R U . . .
H6BB H 0.365463 0.278177 0.829835 0.036 Uiso 1 1 calc R U . . .
C7B C 0.5735(6) 0.2721(3) 0.8722(2) 0.0290(12) Uani 1 1 d . . . . .
H7B H 0.587738 0.224563 0.864359 0.035 Uiso 1 1 calc R U . . .
C8B C 0.7448(6) 0.3030(3) 0.8733(2) 0.0345(13) Uani 1 1 d . . . . .
H8BA H 0.735271 0.349595 0.882869 0.041 Uiso 1 1 calc R U . . .
H8BB H 0.812494 0.280539 0.898331 0.041 Uiso 1 1 calc R U . . .
C9B C 0.8298(6) 0.2984(3) 0.8235(2) 0.0310(12) Uani 1 1 d . . . . .
H9B H 0.933767 0.324260 0.824891 0.037 Uiso 1 1 calc R U . . .
C10B C 0.7236(6) 0.3258(3) 0.7828(2) 0.0288(11) Uani 1 1 d . . . . .
C11B C 0.4909(7) 0.2764(3) 0.9224(2) 0.0341(13) Uani 1 1 d . . . . .
C12B C 0.3462(8) 0.3032(3) 0.9300(3) 0.0452(15) Uani 1 1 d . . . . .
H12C H 0.301093 0.304182 0.962202 0.054 Uiso 1 1 calc R U . . .
H12D H 0.287020 0.321664 0.903284 0.054 Uiso 1 1 calc R U . . .
C13B C 0.5861(9) 0.2469(4) 0.9648(2) 0.0472(16) Uani 1 1 d . . . . .
H13D H 0.633935 0.205127 0.954468 0.071 Uiso 1 1 calc R U . . .
H13E H 0.512070 0.239622 0.992629 0.071 Uiso 1 1 calc R U . . .
H13F H 0.673765 0.276985 0.974629 0.071 Uiso 1 1 calc R U . . .
C14B C 0.2722(7) 0.3274(4) 0.7347(3) 0.0492(18) Uani 1 1 d . . . . .
H14D H 0.211164 0.363579 0.719704 0.074 Uiso 1 1 calc R U . . .
H14E H 0.216700 0.313392 0.764862 0.074 Uiso 1 1 calc R U . . .
H14F H 0.277150 0.290608 0.711551 0.074 Uiso 1 1 calc R U . . .
C15B C 0.5400(7) 0.2324(3) 0.7575(2) 0.0329(12) Uani 1 1 d . . . . .
H15D H 0.425670 0.217988 0.755196 0.049 Uiso 1 1 calc R U . . .
H15E H 0.601247 0.202285 0.778683 0.049 Uiso 1 1 calc R U . . .
H15F H 0.589139 0.232718 0.724575 0.049 Uiso 1 1 calc R U . . .
O1C O 0.5526(4) 0.5673(2) 0.66909(17) 0.0393(10) Uani 1 1 d . . . . .
O2C O 1.2378(4) 0.6075(2) 0.65282(16) 0.0313(9) Uani 1 1 d . . . . .
C1C C 0.8301(6) 0.5984(3) 0.6680(2) 0.0286(11) Uani 1 1 d . . . . .
H1CA H 0.850535 0.605357 0.701980 0.034 Uiso 1 1 calc R U . . .
C2C C 0.6627(6) 0.6143(3) 0.6484(2) 0.0304(12) Uani 1 1 d . . . . .
H2CA H 0.630713 0.658819 0.660256 0.036 Uiso 1 1 calc R U . . .
C3C C 0.6598(6) 0.6142(3) 0.5927(2) 0.0362(13) Uani 1 1 d . . . . .
H3CA H 0.709293 0.655256 0.580390 0.043 Uiso 1 1 calc R U . . .
H3CB H 0.544667 0.612548 0.581218 0.043 Uiso 1 1 calc R U . . .
C4C C 0.7536(6) 0.5558(3) 0.5716(2) 0.0341(13) Uani 1 1 d . . . . .
H4C H 0.708856 0.515490 0.587551 0.041 Uiso 1 1 calc R U . . .
C5C C 0.9396(6) 0.5604(3) 0.5857(2) 0.0276(11) Uani 1 1 d . . . . .
C6C C 1.0163(6) 0.4918(3) 0.5757(2) 0.0322(12) Uani 1 1 d . . . . .
H6CA H 0.942152 0.457874 0.589192 0.039 Uiso 1 1 calc R U . . .
H6CB H 1.022974 0.485065 0.539726 0.039 Uiso 1 1 calc R U . . .
C7C C 1.1874(6) 0.4819(3) 0.5978(2) 0.0316(12) Uani 1 1 d . . . . .
H7C H 1.262339 0.515606 0.583429 0.038 Uiso 1 1 calc R U . . .
C8C C 1.1776(6) 0.4933(3) 0.6535(2) 0.0311(12) Uani 1 1 d . . . . .
H8CA H 1.104797 0.459955 0.668336 0.037 Uiso 1 1 calc R U . . .
H8CB H 1.288149 0.487906 0.667997 0.037 Uiso 1 1 calc R U . . .
C9C C 1.1130(5) 0.5611(3) 0.6661(2) 0.0270(11) Uani 1 1 d . . . . .
H9C H 1.094799 0.563620 0.702391 0.032 Uiso 1 1 calc R U . . .
C10C C 0.9520(6) 0.5749(3) 0.64026(18) 0.0244(11) Uani 1 1 d . . . . .
C11C C 1.2561(7) 0.4149(3) 0.5860(2) 0.0388(14) Uani 1 1 d . . . . .
C12C C 1.4104(8) 0.4086(4) 0.5692(3) 0.0510(18) Uani 1 1 d . . . . .
H12E H 1.454128 0.366278 0.562946 0.061 Uiso 1 1 calc R U . . .
H12F H 1.475676 0.446356 0.563589 0.061 Uiso 1 1 calc R U . . .
C13C C 1.1503(10) 0.3563(3) 0.5952(3) 0.059(2) Uani 1 1 d . . . . .
H13G H 1.099592 0.359966 0.627755 0.088 Uiso 1 1 calc R U . . .
H13H H 1.217531 0.316611 0.593820 0.088 Uiso 1 1 calc R U . . .
H13I H 1.064469 0.354027 0.570025 0.088 Uiso 1 1 calc R U . . .
C14C C 0.7223(8) 0.5494(4) 0.5164(2) 0.055(2) Uani 1 1 d . . . . .
H14G H 0.604492 0.544154 0.510502 0.082 Uiso 1 1 calc R U . . .
H14H H 0.780913 0.511083 0.503660 0.082 Uiso 1 1 calc R U . . .
H14I H 0.761485 0.588843 0.499569 0.082 Uiso 1 1 calc R U . . .
C15C C 1.0279(7) 0.6130(3) 0.5561(2) 0.0368(14) Uani 1 1 d . . . . .
H15G H 1.013747 0.604344 0.520885 0.055 Uiso 1 1 calc R U . . .
H15H H 1.144997 0.612511 0.564204 0.055 Uiso 1 1 calc R U . . .
H15I H 0.981791 0.656006 0.564074 0.055 Uiso 1 1 calc R U . . .
O1M O 0.0368(7) 0.7017(3) 0.7782(2) 0.0561(13) Uani 1 1 d D . . . .
C1M C 0.0799(11) 0.7334(5) 0.8237(4) 0.075(3) Uani 1 1 d . . . . .
H1MA H 0.088722 0.780729 0.818364 0.112 Uiso 1 1 calc R U . . .
H1MB H 0.185304 0.716422 0.835406 0.112 Uiso 1 1 calc R U . . .
H1MC H -0.004991 0.724676 0.848369 0.112 Uiso 1 1 calc R U . . .
H1C H 0.439(10) 0.584(4) 0.665(3) 0.06(2) Uiso 1 1 d . . . . .
H1A H -0.080(5) 0.557(4) 0.806(4) 0.09(3) Uiso 1 1 d . . . . .
H2A H 0.695(13) 0.502(5) 0.794(4) 0.10(4) Uiso 1 1 d . . . . .
H2C H 1.199(13) 0.648(5) 0.661(4) 0.10(4) Uiso 1 1 d . . . . .
H1B H 0.614(15) 0.509(6) 0.710(5) 0.15(5) Uiso 1 1 d . . . . .
H2B H 0.901(12) 0.219(5) 0.780(4) 0.10(4) Uiso 1 1 d . . . . .
H1M H 0.059(15) 0.656(2) 0.784(5) 0.14(5) Uiso 1 1 d D . . . .

loop_
_atom_site_aniso_label
_atom_site_aniso_U_11
_atom_site_aniso_U_22
_atom_site_aniso_U_33
_atom_site_aniso_U_23
_atom_site_aniso_U_13
_atom_site_aniso_U_12
O1A 0.0190(17) 0.043(3) 0.058(3) 0.011(2) 0.0006(18) 0.0038(17)
O2A 0.0168(16) 0.040(2) 0.045(2) -0.008(2) -0.0012(16) 0.0028(17)
C1A 0.022(2) 0.040(3) 0.030(3) 0.005(3) 0.002(2) 0.001(2)
C2A 0.017(2) 0.037(3) 0.041(3) 0.004(3) -0.004(2) 0.001(2)
C3A 0.025(3) 0.040(3) 0.043(3) 0.011(3) 0.004(2) -0.003(2)
C4A 0.036(3) 0.040(3) 0.031(3) 0.007(3) 0.006(2) -0.001(3)
C5A 0.033(3) 0.032(3) 0.032(3) 0.000(3) 0.004(2) 0.000(2)
C6A 0.043(3) 0.032(3) 0.032(3) 0.002(3) 0.001(2) -0.001(3)
C7A 0.034(3) 0.031(3) 0.039(3) -0.005(3) -0.003(2) -0.002(2)
C8A 0.030(3) 0.035(3) 0.033(3) -0.003(3) 0.004(2) -0.003(2)
C9A 0.020(2) 0.036(3) 0.029(2) -0.001(2) 0.001(2) 0.003(2)
C10A 0.018(2) 0.030(3) 0.022(2) -0.001(2) 0.0008(18) 0.001(2)
C11A 0.054(4) 0.036(4) 0.043(3) -0.006(3) -0.004(3) -0.004(3)
C12A 0.070(5) 0.088(7) 0.111(8) -0.071(7) 0.031(5) -0.023(5)
C13A 0.067(5) 0.071(6) 0.082(6) -0.021(5) -0.032(5) -0.003(4)
C14A 0.062(4) 0.071(5) 0.037(3) 0.006(4) 0.015(3) -0.017(4)
C15A 0.041(3) 0.027(3) 0.041(3) 0.005(3) -0.004(2) 0.000(3)
O1B 0.060(3) 0.027(2) 0.034(2) -0.0009(19) -0.003(2) 0.001(2)
O2B 0.032(2) 0.033(2) 0.047(2) 0.005(2) 0.0009(18) 0.0055(17)
C1B 0.032(3) 0.029(3) 0.037(3) 0.003(3) -0.002(2) 0.003(2)
C2B 0.041(3) 0.028(3) 0.028(3) 0.003(2) 0.003(2) 0.003(2)
C3B 0.040(3) 0.034(3) 0.034(3) 0.001(3) 0.002(3) 0.003(3)
C4B 0.026(3) 0.035(3) 0.037(3) 0.009(3) -0.005(2) 0.003(2)
C5B 0.028(2) 0.028(3) 0.025(2) 0.000(2) -0.002(2) 0.003(2)
C6B 0.025(2) 0.033(3) 0.030(3) 0.003(3) 0.002(2) 0.001(2)
C7B 0.031(3) 0.029(3) 0.027(3) -0.001(2) 0.000(2) -0.002(2)
C8B 0.032(3) 0.038(3) 0.033(3) -0.003(3) -0.004(2) -0.002(3)
C9B 0.026(2) 0.028(3) 0.039(3) 0.000(3) -0.001(2) 0.003(2)
C10B 0.025(2) 0.031(3) 0.030(3) 0.003(2) 0.002(2) 0.001(2)
C11B 0.048(3) 0.029(3) 0.025(3) 0.001(2) -0.002(2) -0.005(3)
C12B 0.054(4) 0.039(4) 0.042(3) -0.001(3) 0.009(3) 0.004(3)
C13B 0.065(4) 0.047(4) 0.030(3) 0.002(3) -0.004(3) -0.002(3)
C14B 0.029(3) 0.062(5) 0.057(4) 0.018(4) -0.013(3) 0.001(3)
C15B 0.033(3) 0.033(3) 0.033(3) -0.004(3) -0.001(2) -0.001(2)
O1C 0.0182(17) 0.044(3) 0.055(3) 0.017(2) 0.0021(17) -0.0009(18)
O2C 0.0126(16) 0.034(2) 0.047(2) -0.006(2) -0.0032(15) -0.0020(15)
C1C 0.017(2) 0.035(3) 0.034(3) 0.000(3) 0.001(2) -0.002(2)
C2C 0.017(2) 0.036(3) 0.038(3) 0.006(3) 0.000(2) 0.001(2)
C3C 0.022(2) 0.043(4) 0.043(3) 0.004(3) -0.007(2) 0.005(2)
C4C 0.024(3) 0.045(4) 0.034(3) -0.002(3) -0.010(2) -0.003(2)
C5C 0.023(2) 0.030(3) 0.030(3) 0.002(2) 0.001(2) 0.001(2)
C6C 0.030(3) 0.036(3) 0.030(3) -0.002(3) -0.003(2) 0.003(2)
C7C 0.025(2) 0.033(3) 0.036(3) 0.000(3) 0.003(2) 0.004(2)
C8C 0.023(2) 0.034(3) 0.036(3) -0.001(3) -0.004(2) 0.000(2)
C9C 0.014(2) 0.034(3) 0.033(3) -0.002(3) -0.0035(19) -0.003(2)
C10C 0.018(2) 0.032(3) 0.024(2) 0.002(2) -0.0021(19) -0.001(2)
C11C 0.039(3) 0.039(4) 0.038(3) -0.005(3) 0.002(3) 0.006(3)
C12C 0.052(4) 0.050(4) 0.051(4) -0.001(4) 0.007(3) 0.019(3)
C13C 0.068(5) 0.033(4) 0.074(5) -0.008(4) 0.001(4) -0.002(4)
C14C 0.042(3) 0.086(6) 0.036(3) -0.002(4) -0.014(3) 0.005(4)
C15C 0.034(3) 0.042(4) 0.034(3) 0.013(3) 0.000(2) -0.003(3)
O1M 0.066(3) 0.046(3) 0.056(3) 0.000(3) 0.013(3) -0.002(3)
C1M 0.071(5) 0.070(6) 0.084(7) -0.012(6) 0.018(5) -0.016(5)

loop_
_atom_type_symbol
_atom_type_description
_atom_type_scat_dispersion_real
_atom_type_scat_dispersion_imag
_atom_type_scat_source
C C 0.0181 0.0091 'International Tables Vol C Tables 4.2.6.8 and 6.1.1.4'
H H 0.0000 0.0000 'International Tables Vol C Tables 4.2.6.8 and 6.1.1.4'
O O 0.0492 0.0322 'International Tables Vol C Tables 4.2.6.8 and 6.1.1.4'

loop_
_geom_angle_atom_site_label_1
_geom_angle_atom_site_label_2
_geom_angle_atom_site_label_3
_geom_angle
_geom_angle_site_symmetry_1
_geom_angle_site_symmetry_3
_geom_angle_publ_flag
C2A O1A H1A 110(6) . . ?
C9A O2A H2A 115(7) . . ?
C2A C1A H1AA 118.2 . . ?
C10A C1A H1AA 118.2 . . ?
C10A C1A C2A 123.6(5) . . ?
O1A C2A C1A 106.9(5) . . ?
O1A C2A H2AA 108.9 . . ?
O1A C2A C3A 111.2(5) . . ?
C1A C2A H2AA 108.9 . . ?
C1A C2A C3A 112.0(5) . . ?
C3A C2A H2AA 108.9 . . ?
C2A C3A H3AA 109.3 . . ?
C2A C3A H3AB 109.3 . . ?
C2A C3A C4A 111.4(5) . . ?
H3AA C3A H3AB 108.0 . . ?
C4A C3A H3AA 109.3 . . ?
C4A C3A H3AB 109.3 . . ?
C3A C4A H4A 106.9 . . ?
C3A C4A C5A 111.6(5) . . ?
C3A C4A C14A 110.1(5) . . ?
C5A C4A H4A 106.9 . . ?
C14A C4A H4A 106.9 . . ?
C14A C4A C5A 114.1(5) . . ?
C6A C5A C4A 108.9(5) . . ?
C10A C5A C4A 109.1(5) . . ?
C10A C5A C6A 108.5(5) . . ?
C10A C5A C15A 110.3(5) . . ?
C15A C5A C4A 110.6(5) . . ?
C15A C5A C6A 109.4(5) . . ?
C5A C6A H6AA 108.9 . . ?
C5A C6A H6AB 108.9 . . ?
H6AA C6A H6AB 107.7 . . ?
C7A C6A C5A 113.5(5) . . ?
C7A C6A H6AA 108.9 . . ?
C7A C6A H6AB 108.9 . . ?
C6A C7A H7A 107.3 . . ?
C8A C7A C6A 108.9(5) . . ?
C8A C7A H7A 107.3 . . ?
C11A C7A C6A 113.9(5) . . ?
C11A C7A H7A 107.3 . . ?
C11A C7A C8A 111.9(5) . . ?
C7A C8A H8AA 109.1 . . ?
C7A C8A H8AB 109.1 . . ?
H8AA C8A H8AB 107.8 . . ?
C9A C8A C7A 112.7(5) . . ?
C9A C8A H8AA 109.1 . . ?
C9A C8A H8AB 109.1 . . ?
O2A C9A C8A 107.4(4) . . ?
O2A C9A H9A 108.7 . . ?
O2A C9A C10A 111.5(5) . . ?
C8A C9A H9A 108.7 . . ?
C10A C9A C8A 111.8(4) . . ?
C10A C9A H9A 108.7 . . ?
C1A C10A C5A 124.2(5) . . ?
C1A C10A C9A 117.5(5) . . ?
C9A C10A C5A 118.3(4) . . ?
C12A C11A C7A 123.6(7) . . ?
C12A C11A C13A 121.0(8) . . ?
C13A C11A C7A 115.3(7) . . ?
C11A C12A H12A 120.0 . . ?
C11A C12A H12B 120.0 . . ?
H12A C12A H12B 120.0 . . ?
C11A C13A H13A 109.5 . . ?
C11A C13A H13B 109.5 . . ?
C11A C13A H13C 109.5 . . ?
H13A C13A H13B 109.5 . . ?
H13A C13A H13C 109.5 . . ?
H13B C13A H13C 109.5 . . ?
C4A C14A H14A 109.5 . . ?
C4A C14A H14B 109.5 . . ?
C4A C14A H14C 109.5 . . ?
H14A C14A H14B 109.5 . . ?
H14A C14A H14C 109.5 . . ?
H14B C14A H14C 109.5 . . ?
C5A C15A H15A 109.5 . . ?
C5A C15A H15B 109.5 . . ?
C5A C15A H15C 109.5 . . ?
H15A C15A H15B 109.5 . . ?
H15A C15A H15C 109.5 . . ?
H15B C15A H15C 109.5 . . ?
C2B O1B H1B 127(7) . . ?
C9B O2B H2B 114(6) . . ?
C2B C1B H1BA 117.9 . . ?
C10B C1B H1BA 117.9 . . ?
C10B C1B C2B 124.2(5) . . ?
O1B C2B C1B 106.6(5) . . ?
O1B C2B H2BA 108.7 . . ?
O1B C2B C3B 112.0(5) . . ?
C1B C2B H2BA 108.7 . . ?
C1B C2B C3B 112.0(5) . . ?
C3B C2B H2BA 108.7 . . ?
C2B C3B H3BA 109.7 . . ?
C2B C3B H3BB 109.7 . . ?
C2B C3B C4B 110.0(5) . . ?
H3BA C3B H3BB 108.2 . . ?
C4B C3B H3BA 109.7 . . ?
C4B C3B H3BB 109.7 . . ?
C3B C4B H4B 106.2 . . ?
C3B C4B C5B 112.3(5) . . ?
C3B C4B C14B 110.6(5) . . ?
C5B C4B H4B 106.2 . . ?
C14B C4B H4B 106.2 . . ?
C14B C4B C5B 114.6(5) . . ?
C6B C5B C4B 108.2(4) . . ?
C6B C5B C15B 110.0(5) . . ?
C10B C5B C4B 109.0(5) . . ?
C10B C5B C6B 108.7(5) . . ?
C10B C5B C15B 110.5(4) . . ?
C15B C5B C4B 110.4(5) . . ?
C5B C6B H6BA 108.1 . . ?
C5B C6B H6BB 108.1 . . ?
H6BA C6B H6BB 107.3 . . ?
C7B C6B C5B 116.9(4) . . ?
C7B C6B H6BA 108.1 . . ?
C7B C6B H6BB 108.1 . . ?
C6B C7B H7B 107.4 . . ?
C6B C7B C8B 110.4(5) . . ?
C6B C7B C11B 112.9(5) . . ?
C8B C7B H7B 107.4 . . ?
C11B C7B H7B 107.4 . . ?
C11B C7B C8B 111.2(5) . . ?
C7B C8B H8BA 109.3 . . ?
C7B C8B H8BB 109.3 . . ?
H8BA C8B H8BB 107.9 . . ?
C9B C8B C7B 111.8(5) . . ?
C9B C8B H8BA 109.3 . . ?
C9B C8B H8BB 109.3 . . ?
O2B C9B C8B 106.9(5) . . ?
O2B C9B H9B 108.6 . . ?
O2B C9B C10B 112.7(5) . . ?
C8B C9B H9B 108.6 . . ?
C10B C9B C8B 111.5(4) . . ?
C10B C9B H9B 108.6 . . ?
C1B C10B C5B 123.4(5) . . ?
C1B C10B C9B 118.6(5) . . ?
C9B C10B C5B 117.9(5) . . ?
C12B C11B C7B 124.1(6) . . ?
C12B C11B C13B 120.3(6) . . ?
C13B C11B C7B 115.6(5) . . ?
C11B C12B H12C 120.0 . . ?
C11B C12B H12D 120.0 . . ?
H12C C12B H12D 120.0 . . ?
C11B C13B H13D 109.5 . . ?
C11B C13B H13E 109.5 . . ?
C11B C13B H13F 109.5 . . ?
H13D C13B H13E 109.5 . . ?
H13D C13B H13F 109.5 . . ?
H13E C13B H13F 109.5 . . ?
C4B C14B H14D 109.5 . . ?
C4B C14B H14E 109.5 . . ?
C4B C14B H14F 109.5 . . ?
H14D C14B H14E 109.5 . . ?
H14D C14B H14F 109.5 . . ?
H14E C14B H14F 109.5 . . ?
C5B C15B H15D 109.5 . . ?
C5B C15B H15E 109.5 . . ?
C5B C15B H15F 109.5 . . ?
H15D C15B H15E 109.5 . . ?
H15D C15B H15F 109.5 . . ?
H15E C15B H15F 109.5 . . ?
C2C O1C H1C 108(5) . . ?
C9C O2C H2C 107(7) . . ?
C2C C1C H1CA 118.2 . . ?
C10C C1C H1CA 118.2 . . ?
C10C C1C C2C 123.6(5) . . ?
O1C C2C C1C 106.6(5) . . ?
O1C C2C H2CA 108.7 . . ?
O1C C2C C3C 112.5(5) . . ?
C1C C2C H2CA 108.7 . . ?
C1C C2C C3C 111.6(5) . . ?
C3C C2C H2CA 108.7 . . ?
C2C C3C H3CA 109.3 . . ?
C2C C3C H3CB 109.3 . . ?
C2C C3C C4C 111.7(5) . . ?
H3CA C3C H3CB 107.9 . . ?
C4C C3C H3CA 109.3 . . ?
C4C C3C H3CB 109.3 . . ?
C3C C4C H4C 107.2 . . ?
C3C C4C C5C 110.2(5) . . ?
C5C C4C H4C 107.2 . . ?
C14C C4C C3C 110.6(5) . . ?
C14C C4C H4C 107.2 . . ?
C14C C4C C5C 114.1(5) . . ?
C6C C5C C4C 106.9(5) . . ?
C10C C5C C4C 108.5(4) . . ?
C10C C5C C6C 108.7(5) . . ?
C10C C5C C15C 110.4(5) . . ?
C15C C5C C4C 111.7(5) . . ?
C15C C5C C6C 110.6(5) . . ?
C5C C6C H6CA 108.6 . . ?
C5C C6C H6CB 108.6 . . ?
H6CA C6C H6CB 107.6 . . ?
C7C C6C C5C 114.5(5) . . ?
C7C C6C H6CA 108.6 . . ?
C7C C6C H6CB 108.6 . . ?
C6C C7C H7C 108.2 . . ?
C6C C7C C8C 108.6(4) . . ?
C8C C7C H7C 108.2 . . ?
C11C C7C C6C 111.9(5) . . ?
C11C C7C H7C 108.2 . . ?
C11C C7C C8C 111.5(5) . . ?
C7C C8C H8CA 109.2 . . ?
C7C C8C H8CB 109.2 . . ?
H8CA C8C H8CB 107.9 . . ?
C9C C8C C7C 112.2(5) . . ?
C9C C8C H8CA 109.2 . . ?
C9C C8C H8CB 109.2 . . ?
O2C C9C C8C 107.4(4) . . ?
O2C C9C H9C 108.6 . . ?
O2C C9C C10C 112.1(5) . . ?
C8C C9C H9C 108.6 . . ?
C10C C9C C8C 111.4(5) . . ?
C10C C9C H9C 108.6 . . ?
C1C C10C C5C 124.9(5) . . ?
C1C C10C C9C 116.7(5) . . ?
C9C C10C C5C 118.4(4) . . ?
C12C C11C C7C 120.4(6) . . ?
C12C C11C C13C 121.2(7) . . ?
C13C C11C C7C 118.3(5) . . ?
C11C C12C H12E 120.0 . . ?
C11C C12C H12F 120.0 . . ?
H12E C12C H12F 120.0 . . ?
C11C C13C H13G 109.5 . . ?
C11C C13C H13H 109.5 . . ?
C11C C13C H13I 109.5 . . ?
H13G C13C H13H 109.5 . . ?
H13G C13C H13I 109.5 . . ?
H13H C13C H13I 109.5 . . ?
C4C C14C H14G 109.5 . . ?
C4C C14C H14H 109.5 . . ?
C4C C14C H14I 109.5 . . ?
H14G C14C H14H 109.5 . . ?
H14G C14C H14I 109.5 . . ?
H14H C14C H14I 109.5 . . ?
C5C C15C H15G 109.5 . . ?
C5C C15C H15H 109.5 . . ?
C5C C15C H15I 109.5 . . ?
H15G C15C H15H 109.5 . . ?
H15G C15C H15I 109.5 . . ?
H15H C15C H15I 109.5 . . ?
C1M O1M H1M 104(8) . . ?
O1M C1M H1MA 109.5 . . ?
O1M C1M H1MB 109.5 . . ?
O1M C1M H1MC 109.5 . . ?
H1MA C1M H1MB 109.5 . . ?
H1MA C1M H1MC 109.5 . . ?
H1MB C1M H1MC 109.5 . . ?

loop_
_geom_bond_atom_site_label_1
_geom_bond_atom_site_label_2
_geom_bond_distance
_geom_bond_site_symmetry_2
_geom_bond_publ_flag
O1A C2A 1.443(7) . ?
O1A H1A 0.97(3) . ?
O2A C9A 1.435(6) . ?
O2A H2A 0.91(11) . ?
C1A H1AA 0.9500 . ?
C1A C2A 1.498(7) . ?
C1A C10A 1.353(7) . ?
C2A H2AA 1.0000 . ?
C2A C3A 1.517(8) . ?
C3A H3AA 0.9900 . ?
C3A H3AB 0.9900 . ?
C3A C4A 1.525(9) . ?
C4A H4A 1.0000 . ?
C4A C5A 1.554(8) . ?
C4A C14A 1.531(8) . ?
C5A C6A 1.540(8) . ?
C5A C10A 1.522(8) . ?
C5A C15A 1.526(8) . ?
C6A H6AA 0.9900 . ?
C6A H6AB 0.9900 . ?
C6A C7A 1.527(8) . ?
C7A H7A 1.0000 . ?
C7A C8A 1.526(8) . ?
C7A C11A 1.517(9) . ?
C8A H8AA 0.9900 . ?
C8A H8AB 0.9900 . ?
C8A C9A 1.524(8) . ?
C9A H9A 1.0000 . ?
C9A C10A 1.518(7) . ?
C11A C12A 1.329(10) . ?
C11A C13A 1.484(11) . ?
C12A H12A 0.9500 . ?
C12A H12B 0.9500 . ?
C13A H13A 0.9800 . ?
C13A H13B 0.9800 . ?
C13A H13C 0.9800 . ?
C14A H14A 0.9800 . ?
C14A H14B 0.9800 . ?
C14A H14C 0.9800 . ?
C15A H15A 0.9800 . ?
C15A H15B 0.9800 . ?
C15A H15C 0.9800 . ?
O1B C2B 1.438(7) . ?
O1B H1B 1.03(13) . ?
O2B C9B 1.437(7) . ?
O2B H2B 1.04(11) . ?
C1B H1BA 0.9500 . ?
C1B C2B 1.487(8) . ?
C1B C10B 1.344(8) . ?
C2B H2BA 1.0000 . ?
C2B C3B 1.506(8) . ?
C3B H3BA 0.9900 . ?
C3B H3BB 0.9900 . ?
C3B C4B 1.521(8) . ?
C4B H4B 1.0000 . ?
C4B C5B 1.550(7) . ?
C4B C14B 1.538(8) . ?
C5B C6B 1.539(7) . ?
C5B C10B 1.528(7) . ?
C5B C15B 1.541(8) . ?
C6B H6BA 0.9900 . ?
C6B H6BB 0.9900 . ?
C6B C7B 1.519(7) . ?
C7B H7B 1.0000 . ?
C7B C8B 1.534(7) . ?
C7B C11B 1.525(8) . ?
C8B H8BA 0.9900 . ?
C8B H8BB 0.9900 . ?
C8B C9B 1.524(8) . ?
C9B H9B 1.0000 . ?
C9B C10B 1.512(8) . ?
C11B C12B 1.317(9) . ?
C11B C13B 1.514(8) . ?
C12B H12C 0.9500 . ?
C12B H12D 0.9500 . ?
C13B H13D 0.9800 . ?
C13B H13E 0.9800 . ?
C13B H13F 0.9800 . ?
C14B H14D 0.9800 . ?
C14B H14E 0.9800 . ?
C14B H14F 0.9800 . ?
C15B H15D 0.9800 . ?
C15B H15E 0.9800 . ?
C15B H15F 0.9800 . ?
O1C C2C 1.430(7) . ?
O1C H1C 0.99(8) . ?
O2C C9C 1.436(6) . ?
O2C H2C 0.91(10) . ?
C1C H1CA 0.9500 . ?
C1C C2C 1.501(7) . ?
C1C C10C 1.337(7) . ?
C2C H2CA 1.0000 . ?
C2C C3C 1.515(8) . ?
C3C H3CA 0.9900 . ?
C3C H3CB 0.9900 . ?
C3C C4C 1.529(8) . ?
C4C H4C 1.0000 . ?
C4C C5C 1.568(7) . ?
C4C C14C 1.528(8) . ?
C5C C6C 1.558(8) . ?
C5C C10C 1.515(7) . ?
C5C C15C 1.525(8) . ?
C6C H6CA 0.9900 . ?
C6C H6CB 0.9900 . ?
C6C C7C 1.532(7) . ?
C7C H7C 1.0000 . ?
C7C C8C 1.535(8) . ?
C7C C11C 1.513(8) . ?
C8C H8CA 0.9900 . ?
C8C H8CB 0.9900 . ?
C8C C9C 1.521(8) . ?
C9C H9C 1.0000 . ?
C9C C10C 1.515(7) . ?
C11C C12C 1.345(9) . ?
C11C C13C 1.497(10) . ?
C12C H12E 0.9500 . ?
C12C H12F 0.9500 . ?
C13C H13G 0.9800 . ?
C13C H13H 0.9800 . ?
C13C H13I 0.9800 . ?
C14C H14G 0.9800 . ?
C14C H14H 0.9800 . ?
C14C H14I 0.9800 . ?
C15C H15G 0.9800 . ?
C15C H15H 0.9800 . ?
C15C H15I 0.9800 . ?
O1M C1M 1.441(11) . ?
O1M H1M 0.97(3) . ?
C1M H1MA 0.9800 . ?
C1M H1MB 0.9800 . ?
C1M H1MC 0.9800 . ?

loop_
_geom_torsion_atom_site_label_1
_geom_torsion_atom_site_label_2
_geom_torsion_atom_site_label_3
_geom_torsion_atom_site_label_4
_geom_torsion
_geom_torsion_site_symmetry_1
_geom_torsion_site_symmetry_2
_geom_torsion_site_symmetry_3
_geom_torsion_site_symmetry_4
_geom_torsion_publ_flag
O1A C2A C3A C4A -76.3(6) . . . . ?
O2A C9A C10A C1A -105.9(6) . . . . ?
O2A C9A C10A C5A 74.9(6) . . . . ?
C1A C2A C3A C4A 43.2(7) . . . . ?
C2A C1A C10A C5A -3.0(9) . . . . ?
C2A C1A C10A C9A 177.9(5) . . . . ?
C2A C3A C4A C5A -62.7(6) . . . . ?
C2A C3A C4A C14A 169.5(5) . . . . ?
C3A C4A C5A C6A 164.2(5) . . . . ?
C3A C4A C5A C10A 46.0(7) . . . . ?
C3A C4A C5A C15A -75.5(6) . . . . ?
C4A C5A C6A C7A -171.8(5) . . . . ?
C4A C5A C10A C1A -14.5(8) . . . . ?
C4A C5A C10A C9A 164.6(5) . . . . ?
C5A C6A C7A C8A 60.1(7) . . . . ?
C5A C6A C7A C11A -174.3(5) . . . . ?
C6A C5A C10A C1A -133.0(6) . . . . ?
C6A C5A C10A C9A 46.1(7) . . . . ?
C6A C7A C8A C9A -57.0(6) . . . . ?
C6A C7A C11A C12A -27.4(11) . . . . ?
C6A C7A C11A C13A 155.6(7) . . . . ?
C7A C8A C9A O2A -73.2(6) . . . . ?
C7A C8A C9A C10A 49.4(6) . . . . ?
C8A C7A C11A C12A 96.6(10) . . . . ?
C8A C7A C11A C13A -80.3(8) . . . . ?
C8A C9A C10A C1A 133.8(6) . . . . ?
C8A C9A C10A C5A -45.3(7) . . . . ?
C10A C1A C2A O1A 110.6(6) . . . . ?
C10A C1A C2A C3A -11.4(8) . . . . ?
C10A C5A C6A C7A -53.2(6) . . . . ?
C11A C7A C8A C9A 176.2(5) . . . . ?
C14A C4A C5A C6A -70.2(7) . . . . ?
C14A C4A C5A C10A 171.6(5) . . . . ?
C14A C4A C5A C15A 50.1(8) . . . . ?
C15A C5A C6A C7A 67.2(6) . . . . ?
C15A C5A C10A C1A 107.2(6) . . . . ?
C15A C5A C10A C9A -73.7(6) . . . . ?
O1B C2B C3B C4B -73.4(6) . . . . ?
O2B C9B C10B C1B -113.3(6) . . . . ?
O2B C9B C10B C5B 70.0(6) . . . . ?
C1B C2B C3B C4B 46.3(7) . . . . ?
C2B C1B C10B C5B -0.7(9) . . . . ?
C2B C1B C10B C9B -177.2(5) . . . . ?
C2B C3B C4B C5B -63.4(7) . . . . ?
C2B C3B C4B C14B 167.2(5) . . . . ?
C3B C4B C5B C6B 163.1(5) . . . . ?
C3B C4B C5B C10B 45.0(7) . . . . ?
C3B C4B C5B C15B -76.5(6) . . . . ?
C4B C5B C6B C7B -164.8(5) . . . . ?
C4B C5B C10B C1B -13.7(8) . . . . ?
C4B C5B C10B C9B 162.8(5) . . . . ?
C5B C6B C7B C8B 53.0(7) . . . . ?
C5B C6B C7B C11B 178.1(5) . . . . ?
C6B C5B C10B C1B -131.5(6) . . . . ?
C6B C5B C10B C9B 45.0(7) . . . . ?
C6B C7B C8B C9B -54.5(7) . . . . ?
C6B C7B C11B C12B -0.1(9) . . . . ?
C6B C7B C11B C13B 179.5(5) . . . . ?
C7B C8B C9B O2B -70.4(6) . . . . ?
C7B C8B C9B C10B 53.1(7) . . . . ?
C8B C7B C11B C12B 124.6(6) . . . . ?
C8B C7B C11B C13B -55.7(7) . . . . ?
C8B C9B C10B C1B 126.5(6) . . . . ?
C8B C9B C10B C5B -50.2(7) . . . . ?
C10B C1B C2B O1B 106.9(7) . . . . ?
C10B C1B C2B C3B -15.9(8) . . . . ?
C10B C5B C6B C7B -46.6(7) . . . . ?
C11B C7B C8B C9B 179.4(5) . . . . ?
C14B C4B C5B C6B -69.7(7) . . . . ?
C14B C4B C5B C10B 172.2(5) . . . . ?
C14B C4B C5B C15B 50.7(7) . . . . ?
C15B C5B C6B C7B 74.6(6) . . . . ?
C15B C5B C10B C1B 107.7(6) . . . . ?
C15B C5B C10B C9B -75.8(6) . . . . ?
O1C C2C C3C C4C -76.4(6) . . . . ?
O2C C9C C10C C1C -108.5(6) . . . . ?
O2C C9C C10C C5C 72.3(7) . . . . ?
C1C C2C C3C C4C 43.5(7) . . . . ?
C2C C1C C10C C5C -0.6(10) . . . . ?
C2C C1C C10C C9C -179.7(5) . . . . ?
C2C C3C C4C C5C -63.5(7) . . . . ?
C2C C3C C4C C14C 169.4(5) . . . . ?
C3C C4C C5C C6C 165.0(5) . . . . ?
C3C C4C C5C C10C 48.0(7) . . . . ?
C3C C4C C5C C15C -73.9(6) . . . . ?
C4C C5C C6C C7C -167.1(5) . . . . ?
C4C C5C C10C C1C -17.8(8) . . . . ?
C4C C5C C10C C9C 161.3(5) . . . . ?
C5C C6C C7C C8C 57.5(6) . . . . ?
C5C C6C C7C C11C -179.0(5) . . . . ?
C6C C5C C10C C1C -133.7(6) . . . . ?
C6C C5C C10C C9C 45.4(7) . . . . ?
C6C C7C C8C C9C -57.8(6) . . . . ?
C6C C7C C11C C12C 132.7(6) . . . . ?
C6C C7C C11C C13C -49.4(8) . . . . ?
C7C C8C C9C O2C -70.3(5) . . . . ?
C7C C8C C9C C10C 52.7(6) . . . . ?
C8C C7C C11C C12C -105.4(7) . . . . ?
C8C C7C C11C C13C 72.5(7) . . . . ?
C8C C9C C10C C1C 131.1(6) . . . . ?
C8C C9C C10C C5C -48.0(7) . . . . ?
C10C C1C C2C O1C 111.3(6) . . . . ?
C10C C1C C2C C3C -11.9(9) . . . . ?
C10C C5C C6C C7C -50.2(6) . . . . ?
C11C C7C C8C C9C 178.5(4) . . . . ?
C14C C4C C5C C6C -69.9(7) . . . . ?
C14C C4C C5C C10C 173.1(6) . . . . ?
C14C C4C C5C C15C 51.3(8) . . . . ?
C15C C5C C6C C7C 71.1(6) . . . . ?
C15C C5C C10C C1C 104.8(6) . . . . ?
C15C C5C C10C C9C -76.0(6) . . . . ?
